data_2101431
loop_
_publ_author_name
'Frydenvang, K.'
'Jensen, B.'

_publ_section_title
;
 Conformational analysis of acetylcholine and related choline esters
;
_journal_issue 1
_journal_name_full 'Acta Crystallographica Section B'
_journal_page_first 184
_journal_page_last 193
_journal_paper_doi 10.1107/S0108768195007567
_journal_volume 52
_journal_year 1996
_chemical_formula_sum 'C6 H15 I N2 O2'
_chemical_formula_weight 274.10
_symmetry_cell_setting monoclinic
_symmetry_space_group_name_Hall '-P 2ybc'
_symmetry_space_group_name_H-M 'P 1 21/c 1'
_cell_angle_alpha 90.0
_cell_angle_beta 96.46(2)
_cell_angle_gamma 90.0
_cell_formula_units_Z 4
_cell_length_a 5.919(2)
_cell_length_b 12.573(4)
_cell_length_c 13.643(2)
_cell_volume 1008.9(5)
_diffrn_radiation_type Mo
_diffrn_radiation_wavelength 0.71073
_exptl_absorpt_coefficient_mu 0.315
_exptl_crystal_density_diffrn 1.793(2)
_exptl_crystal_density_meas 1.74
_exptl_crystal_F_000 536
_cod_data_source_file ab0341.cif
_cod_data_source_block CARIOD
_cod_original_cell_volume 1012.2(8)
_cod_original_formula_sum 'C6 H15 I1 N2 O2'
_cod_database_code 2101431

loop_
_atom_site_label
_atom_site_fract_x
_atom_site_fract_y
_atom_site_fract_z
_atom_site_U_iso_or_equiv
N1 .9126(3) -.0552(2) .61240(10) .0204(3)
C2 .7550(3) .02080(10) .59140(10) .0163(3)
O3 .7243(3) .07160(10) .51460(10) .0190(3)
O4 .6280(3) .03320(10) .66690(10) .0187(3)
C5 .4595(3) .1161(2) .65550(10) .0169(3)
C6 .3244(3) .1123(2) .74300(10) .0163(3)
N7 .4457(3) .14620(10) .84170(10) .0164(2)
C8 .6178(4) .0643(2) .8798(2) .0240(4)
C9 .5554(5) .2526(2) .8359(2) .0280(4)
C10 .2716(4) .1536(2) .9132(2) .0240(3)
I -.05588(2) .155330(10) .136400(10) .01593(2)
H11 .929(8) -.074(4) .664(4) .0253
H12 1.025(8) -.060(4) .575(4) .0253
H51 .528(9) .181(4) .651(4) .0253
H52 .347(8) .103(4) .597(4) .0253
H61 .206(9) .160(4) .732(4) .0253
H62 .263(8) .042(4) .752(4) .0253
H81 .545(8) -.003(4) .876(4) .0253
H82 .732(8) .062(4) .836(4) .0253
H83 .682(8) .086(4) .942(4) .0253
H91 .673(8) .246(4) .798(4) .0253
H92 .447(8) .303(4) .807(4) .0253
H93 .612(8) .274(4) .897(4) .0253
H101 .169(8) .210(4) .892(3) .0253
H102 .195(8) .085(4) .916(4) .0253
H103 .337(8) .169(4) .973(4) .0253

loop_
_geom_angle_atom_site_label_1
_geom_angle_atom_site_label_2
_geom_angle_atom_site_label_3
_geom_angle
N1 C2 O3 126.0(2)
N1 C2 O4 110.6(2)
O3 C2 O4 123.4(2)
C2 O4 C5 116.10(10)
O4 C5 C6 108.30(10)
C5 C6 N7 117.00(10)
C6 N7 C8 110.5(2)
C6 N7 C9 111.7(2)
C6 N7 C10 107.70(10)
C8 N7 C9 110.6(2)
C8 N7 C10 107.9(2)
C9 N7 C10 108.2(2)
C2 N1 H11 116(4)
C2 N1 H12 118(3)
H11 N1 H12 120(5)
O4 C5 H51 110(3)
O4 C5 H52 111(3)
C6 C5 H51 111(3)
C6 C5 H52 105(3)
H51 C5 H52 111(4)
C5 C6 H61 108(3)
C5 C6 H62 112(3)
N7 C6 H61 104(3)
N7 C6 H62 107(3)
H61 C6 H62 109(4)
N7 C8 H81 108(3)
N7 C8 H82 108(3)
N7 C8 H83 108(3)
H81 C8 H82 107(4)
H81 C8 H83 116(4)
H82 C8 H83 109(4)
N7 C9 H91 108(3)
N7 C9 H92 110(3)
N7 C9 H93 110(3)
H91 C9 H92 110(4)
H91 C9 H93 108(4)
H92 C9 H93 111(4)
N7 C10 H101 108(3)
N7 C10 H102 109(3)
N7 C10 H103 111(3)
H101 C10 H102 113(4)
H101 C10 H103 108(4)
H102 C10 H103 109(4)

loop_
_geom_bond_atom_site_label_1
_geom_bond_atom_site_label_2
_geom_bond_distance
N1 C2 1.343(3)
C2 O3 1.223(2)
C2 O4 1.351(2)
O4 C5 1.439(3)
C5 C6 1.510(3)
C6 N7 1.515(2)
N7 C8 1.500(3)
N7 C9 1.493(3)
N7 C10 1.500(3)
N1 H11 0.74(5)
N1 H12 0.88(5)
C5 H51 0.92(5)
C5 H52 0.99(5)
C6 H61 0.92(5)
C6 H62 0.97(5)
C8 H81 0.95(5)
C8 H82 0.95(5)
C8 H83 0.93(5)
C9 H91 0.92(5)
C9 H92 0.95(5)
C9 H93 0.90(5)
C10 H101 0.96(5)
C10 H102 0.97(5)
C10 H103 0.88(5)

loop_
_geom_torsion_atom_site_label_1
_geom_torsion_atom_site_label_2
_geom_torsion_atom_site_label_3
_geom_torsion_atom_site_label_4
_geom_torsion
N1 C2 O4 C5 177.2(2)
C2 O4 C5 C6 175.80(10)
O4 C5 C6 N7 70.0(2)
C5 C6 N7 C8 -71.6(2)
C5 C6 N7 C9 52.0(2)
C5 C6 N7 C10 170.8(2)
